data_2106476
loop_
_publ_author_name
'Adams, J.M.'
'Pritchard, R.G.'

_publ_section_title
;
 The crystal structure of (Na2 S O4)4 (H2 O2)2 Na Cl
;
_journal_name_full 'Acta Crystallographica B (24,1968-38,1982)'
_journal_page_first 1428
_journal_page_last 1432
_journal_volume 34
_journal_year 1978
_chemical_formula_sum 'O20 S4'
_chemical_name_systematic 'Na9 (S O4)4 Cl (H2 O2)2'
_space_group_IT_number 128
_symmetry_space_group_name_Hall '-P 4 2n'
_symmetry_space_group_name_H-M 'P 4/m n c'
_cell_angle_alpha 90
_cell_angle_beta 90
_cell_angle_gamma 90
_cell_formula_units_Z 2
_cell_length_a 10.53
_cell_length_b 10.53
_cell_length_c 8.42
_cell_volume 933.617
_citation_journal_id_ASTM ACBCAR
_cod_data_source_file Adams_ACBCAR_1978_755.cif
_cod_data_source_block O20S4
_cod_original_cell_volume 933.6171
_cod_database_code 2106476

loop_
_symmetry_equiv_pos_as_xyz
x,y,z
-y,x,z
-x,-y,z
y,-x,z
x+1/2,-y+1/2,-z+1/2
y+1/2,x+1/2,-z+1/2
-x+1/2,y+1/2,-z+1/2
-y+1/2,-x+1/2,-z+1/2
-x,-y,-z
y,-x,-z
x,y,-z
-y,x,-z
-x-1/2,y-1/2,z-1/2
-y-1/2,-x-1/2,z-1/2
x-1/2,-y-1/2,z-1/2
y-1/2,x-1/2,z-1/2

loop_
_atom_site_label
_atom_site_type_symbol
_atom_site_fract_x
_atom_site_fract_y
_atom_site_fract_z
_atom_site_occupancy
_atom_site_U_iso_or_equiv
S1 S+6 0.6968 0.2767 0 1 0.0
O3 O-2 0.672 0.1388 0 1 0.0
O1 O-2 0.8316 0.3002 0 1 0.0
O4 O-1 0.4888 0.062 0.2043 0.5 0.0
O2 O-2 0.6374 0.3336 0.1414 1 0.0
